data_2212619
loop_
_publ_author_name
'Le Gal, Julien'
'Benoist, \'Eric'
'Gressier, Marie'
'B\'elanger-Gari\'epy, Francine'
'Beauchamp, Andr\'e L.'

_publ_section_title
;Tetraphenylphosphonium
 [2-(mercaptomethylcarbonylamino)-<i>N</i>-(2-methylaminophenyl)ethanamido(4{-})-\k^4^<i>S</i>,<i>N</i>,<i>N</i>',<i>N</i>'']oxorhenate(V)
;
_journal_coeditor_code KJ2047
_journal_issue 3
_journal_name_full 'Acta Crystallographica Section E'
_journal_page_first m868
_journal_page_last m869
_journal_paper_doi 10.1107/S1600536807008070
_journal_volume 63
_journal_year 2007
_chemical_formula_iupac '(C24 H20 P) [Re (C11 H11 N3 O3 S) O]'
_chemical_formula_moiety 'C24 H20 P + , C11 H11 N3 O3 Re S -'
_chemical_formula_sum 'C35 H31 N3 O3 P Re S'
_chemical_formula_weight 790.86
_chemical_name_systematic
;
Tetraphenylphosphonium
[2-(mercaptomethylcarbonylamino)-N-(2-methylaminophenyl)ethanamido(4-)-
\k^4^S,N,N',N'']oxorhenate(V)
;
_space_group_IT_number 14
_symmetry_cell_setting monoclinic
_symmetry_space_group_name_Hall '-P 2ybc'
_symmetry_space_group_name_H-M 'P 1 21/c 1'
_atom_sites_solution_hydrogens geom
_atom_sites_solution_primary direct
_atom_sites_solution_secondary difmap
_audit_creation_method SHELXL97
_cell_angle_alpha 90.00
_cell_angle_beta 109.7000(10)
_cell_angle_gamma 90.00
_cell_formula_units_Z 4
_cell_length_a 13.7077(2)
_cell_length_b 12.5262(2)
_cell_length_c 19.4526(3)
_cell_measurement_reflns_used 5687
_cell_measurement_temperature 100(2)
_cell_measurement_theta_max 72.61
_cell_measurement_theta_min 3.46
_cell_volume 3144.62(9)
_computing_cell_refinement SMART
_computing_data_collection 'SMART (Bruker, 1999)'
_computing_data_reduction 'SAINT (Bruker, 1999)'
_computing_molecular_graphics 'SHELXTL (Bruker, 1997)'
_computing_publication_material 'UdMX (Maris, 2004)'
_computing_structure_refinement 'SHELXL97 (Sheldrick, 1997)'
_computing_structure_solution 'SHELXS97 (Sheldrick, 1997)'
_diffrn_ambient_temperature 100(2)
_diffrn_detector_area_resol_mean 5.5
_diffrn_measured_fraction_theta_full 0.964
_diffrn_measured_fraction_theta_max 0.964
_diffrn_measurement_device_type 'Bruker SMART 2K/PLATFORM'
_diffrn_measurement_method \w
_diffrn_radiation_monochromator graphite
_diffrn_radiation_source 'sealed tube'
_diffrn_radiation_type CuK\a
_diffrn_radiation_wavelength 1.54178
_diffrn_reflns_av_R_equivalents 0.045
_diffrn_reflns_av_sigmaI/netI 0.0269
_diffrn_reflns_limit_h_max 16
_diffrn_reflns_limit_h_min -16
_diffrn_reflns_limit_k_max 15
_diffrn_reflns_limit_k_min -15
_diffrn_reflns_limit_l_max 23
_diffrn_reflns_limit_l_min -24
_diffrn_reflns_number 20287
_diffrn_reflns_theta_full 72.93
_diffrn_reflns_theta_max 72.93
_diffrn_reflns_theta_min 3.42
_diffrn_standards_decay_% 0.00
_diffrn_standards_number 0
_exptl_absorpt_coefficient_mu 8.986
_exptl_absorpt_correction_T_max 0.138
_exptl_absorpt_correction_T_min 0.057
_exptl_absorpt_correction_type multi-scan
_exptl_absorpt_process_details '(SADABS; Sheldrick, 1996)'
_exptl_crystal_colour red
_exptl_crystal_density_diffrn 1.670
_exptl_crystal_density_method 'not measured'
_exptl_crystal_description block
_exptl_crystal_F_000 1568
_exptl_crystal_size_max 0.50
_exptl_crystal_size_mid 0.35
_exptl_crystal_size_min 0.22
_refine_diff_density_max 1.666
_refine_diff_density_min -1.879
_refine_ls_extinction_method none
_refine_ls_goodness_of_fit_ref 1.071
_refine_ls_hydrogen_treatment constr
_refine_ls_matrix_type full
_refine_ls_number_parameters 398
_refine_ls_number_reflns 6047
_refine_ls_number_restraints 0
_refine_ls_restrained_S_all 1.071
_refine_ls_R_factor_all 0.0382
_refine_ls_R_factor_gt 0.0354
_refine_ls_shift/su_max 0.002
_refine_ls_shift/su_mean 0.000
_refine_ls_structure_factor_coef Fsqd
_refine_ls_weighting_details 'calc w = 1/[\s^2^(Fo^2^)+(0.0674P)^2^+1.2591P] where P=(Fo^2^+2Fc^2^)/3'
_refine_ls_weighting_scheme calc
_refine_ls_wR_factor_gt 0.0920
_refine_ls_wR_factor_ref 0.0936
_reflns_number_gt 5633
_reflns_number_total 6047
_reflns_threshold_expression I>2\s(I)
_cod_data_source_file kj2047.cif
_cod_data_source_block I
_cod_depositor_comments
;
The following automatic conversions were performed:
'_geom_bond_publ_flag' value 'Y' changed to 'y' according to
'/home/saulius/struct/CIF-dictionaries/cif_core.dic' dictionary named
'cif_core.dic' version 2.4.1 from 2010-06-29 (5
times).

'_geom_angle_publ_flag' value 'Y' changed to 'y' according to
'/home/saulius/struct/CIF-dictionaries/cif_core.dic' dictionary named
'cif_core.dic' version 2.4.1 from 2010-06-29 (10 times).

Automatic conversion script
Id: cif_fix_enum 1527 2010-12-29 10:47:43Z saulius 

The following automatic conversions were performed:

'_geom_bond_publ_flag' value 'Y' changed to 'y' according to
/home/saulius/struct/CIF-dictionaries/cif_core.dic dictionary named
'cif_core.dic' version 2.4.1 from 2010-06-29 (5
times).

'_geom_angle_publ_flag' value 'Y' changed to 'y' according
to /home/saulius/struct/CIF-dictionaries/cif_core.dic dictionary
named 'cif_core.dic' version 2.4.1 from 2010-06-29 (10 times).

Automatic conversion script
Id: cif_fix_values 1715 2011-07-08 13:25:40Z adriana 
;
_cod_original_cell_volume 3144.62(8)
_cod_original_sg_symbol_H-M 'P 21/c'
_cod_database_code 2212619
_cod_database_fobs_code 2212619

loop_
_symmetry_equiv_pos_as_xyz
'x, y, z'
'-x, y+1/2, -z+1/2'
'-x, -y, -z'
'x, -y-1/2, z-1/2'

loop_
_atom_site_type_symbol
_atom_site_label
_atom_site_fract_x
_atom_site_fract_y
_atom_site_fract_z
_atom_site_U_iso_or_equiv
_atom_site_adp_type
_atom_site_calc_flag
_atom_site_refinement_flags
_atom_site_occupancy
Re Re1 0.281001(12) 0.781800(11) 0.108341(8) 0.01429(8) Uani d . 1
O O1 0.2347(2) 0.7944(2) 0.01574(15) 0.0215(6) Uani d . 1
N N1 0.1691(3) 0.8145(3) 0.14859(19) 0.0233(7) Uani d . 1
C C1 0.1380(4) 0.9186(3) 0.1668(3) 0.0337(10) Uani d . 1
H H1A 0.0717 0.9389 0.1303 0.051 Uiso calc R 1
H H1B 0.1908 0.9715 0.1672 0.051 Uiso calc R 1
H H1C 0.1305 0.9156 0.2151 0.051 Uiso calc R 1
C C2 0.1092(3) 0.7270(3) 0.1555(2) 0.0181(8) Uani d . 1
C C3 0.1514(3) 0.6258(3) 0.14904(19) 0.0167(7) Uani d . 1
N N4 0.2488(2) 0.6366(2) 0.13925(15) 0.0122(6) Uani d . 1
C C5 0.3214(3) 0.5574(3) 0.15464(18) 0.0151(7) Uani d . 1
O O5 0.3107(2) 0.4652(2) 0.17139(13) 0.0191(5) Uani d . 1
C C6 0.4242(3) 0.5973(3) 0.15014(19) 0.0171(7) Uani d . 1
H H6A 0.4817 0.5754 0.1944 0.020 Uiso calc R 1
H H6B 0.4363 0.5659 0.1070 0.020 Uiso calc R 1
N N7 0.4207(2) 0.7143(2) 0.14424(18) 0.0156(6) Uani d . 1
C C8 0.5131(3) 0.7663(3) 0.1675(2) 0.0176(7) Uani d . 1
O O8 0.5978(2) 0.7207(2) 0.18738(16) 0.0218(6) Uani d . 1
C C9 0.5049(3) 0.8865(3) 0.1662(2) 0.0238(8) Uani d . 1
H H9A 0.5229 0.9145 0.1244 0.029 Uiso calc R 1
H H9B 0.5554 0.9158 0.2115 0.029 Uiso calc R 1
S S10 0.37452(7) 0.93203(7) 0.15832(5) 0.0211(2) Uani d . 1
C C21 0.0134(3) 0.7312(3) 0.1673(2) 0.0235(8) Uani d . 1
H H21 -0.0155 0.7980 0.1735 0.028 Uiso calc R 1
C C22 -0.0382(3) 0.6377(4) 0.1699(2) 0.0259(9) Uani d . 1
H H22 -0.1030 0.6408 0.1776 0.031 Uiso calc R 1
C C23 0.0026(3) 0.5390(3) 0.16139(19) 0.0217(8) Uani d . 1
H H23 -0.0348 0.4756 0.1626 0.026 Uiso calc R 1
C C24 0.0984(3) 0.5329(3) 0.15101(18) 0.0194(8) Uani d . 1
H H24 0.1267 0.4656 0.1454 0.023 Uiso calc R 1
P P1 0.28918(7) 0.24112(7) 0.02288(5) 0.01294(18) Uani d . 1
C C31 0.4222(3) 0.2143(3) 0.0759(2) 0.0139(7) Uani d . 1
C C32 0.4769(3) 0.1345(3) 0.0556(2) 0.0189(7) Uani d . 1
H H32 0.4427 0.0889 0.0157 0.023 Uiso calc R 1
C C33 0.5816(3) 0.1211(3) 0.0936(2) 0.0224(8) Uani d . 1
H H33 0.6197 0.0678 0.0789 0.027 Uiso calc R 1
C C34 0.6309(3) 0.1860(3) 0.1534(2) 0.0218(8) Uani d . 1
H H34 0.7021 0.1751 0.1804 0.026 Uiso calc R 1
C C35 0.5765(3) 0.2666(3) 0.1737(2) 0.0196(8) Uani d . 1
H H35 0.6107 0.3114 0.2140 0.023 Uiso calc R 1
C C36 0.4717(3) 0.2815(3) 0.1347(2) 0.0170(8) Uani d . 1
H H36 0.4341 0.3369 0.1479 0.020 Uiso calc R 1
C C41 0.2868(3) 0.3744(3) -0.01149(18) 0.0155(7) Uani d . 1
C C42 0.3605(3) 0.4038(3) -0.0436(2) 0.0219(8) Uani d . 1
H H42 0.4105 0.3535 -0.0470 0.026 Uiso calc R 1
C C43 0.3598(3) 0.5065(3) -0.0700(2) 0.0284(9) Uani d . 1
H H43 0.4084 0.5259 -0.0930 0.034 Uiso calc R 1
C C44 0.2891(3) 0.5808(3) -0.0634(2) 0.0246(8) Uani d . 1
H H44 0.2899 0.6514 -0.0811 0.030 Uiso calc R 1
C C45 0.2171(3) 0.5524(3) -0.03104(19) 0.0198(8) Uani d . 1
H H45 0.1688 0.6037 -0.0262 0.024 Uiso calc R 1
C C46 0.2154(3) 0.4489(3) -0.00564(18) 0.0171(7) Uani d . 1
H H46 0.1651 0.4292 0.0158 0.020 Uiso calc R 1
C C51 0.2043(3) 0.2313(3) 0.0755(2) 0.0154(7) Uani d . 1
C C52 0.2434(3) 0.2120(3) 0.1505(2) 0.0168(8) Uani d . 1
H H52 0.3158 0.2042 0.1750 0.020 Uiso calc R 1
C C53 0.1729(3) 0.2043(3) 0.1891(2) 0.0184(8) Uani d . 1
H H53 0.1979 0.1909 0.2402 0.022 Uiso calc R 1
C C54 0.0677(3) 0.2164(3) 0.1530(2) 0.0214(8) Uani d . 1
H H54 0.0211 0.2127 0.1796 0.026 Uiso calc R 1
C C55 0.0292(3) 0.2340(3) 0.0775(2) 0.0199(8) Uani d . 1
H H55 -0.0432 0.2410 0.0528 0.024 Uiso calc R 1
C C56 0.0983(3) 0.2410(3) 0.0390(2) 0.0180(7) Uani d . 1
H H56 0.0729 0.2526 -0.0123 0.022 Uiso calc R 1
C C61 0.2434(3) 0.1461(3) -0.05036(17) 0.0131(6) Uani d . 1
C C62 0.1976(3) 0.0523(3) -0.0373(2) 0.0189(7) Uani d . 1
H H62 0.1927 0.0387 0.0094 0.023 Uiso calc R 1
C C63 0.1595(3) -0.0207(3) -0.0936(2) 0.0200(7) Uani d . 1
H H63 0.1276 -0.0845 -0.0853 0.024 Uiso calc R 1
C C64 0.1675(3) -0.0019(3) -0.16173(19) 0.0189(7) Uani d . 1
H H64 0.1396 -0.0517 -0.2002 0.023 Uiso calc R 1
C C65 0.2161(3) 0.0898(3) -0.17368(19) 0.0191(7) Uani d . 1
H H65 0.2237 0.1015 -0.2199 0.023 Uiso calc R 1
C C66 0.2538(3) 0.1644(3) -0.11836(19) 0.0164(7) Uani d . 1
H H66 0.2864 0.2276 -0.1267 0.020 Uiso calc R 1

loop_
_atom_site_aniso_label
_atom_site_aniso_U_11
_atom_site_aniso_U_22
_atom_site_aniso_U_33
_atom_site_aniso_U_12
_atom_site_aniso_U_13
_atom_site_aniso_U_23
Re1 0.01831(12) 0.01106(11) 0.01370(11) 0.00128(5) 0.00566(8) 0.00142(5)
O1 0.0277(16) 0.0176(12) 0.0210(14) 0.0006(10) 0.0104(12) 0.0034(10)
N1 0.0261(18) 0.0189(16) 0.0270(17) 0.0022(14) 0.0117(14) 0.0037(14)
C1 0.034(2) 0.023(2) 0.047(3) 0.0076(18) 0.017(2) -0.0086(19)
C2 0.023(2) 0.0206(18) 0.0141(18) 0.0018(14) 0.0108(16) -0.0028(13)
C3 0.0161(18) 0.0224(18) 0.0117(15) 0.0016(14) 0.0048(13) -0.0011(13)
N4 0.0145(15) 0.0116(13) 0.0111(13) 0.0015(10) 0.0050(11) 0.0015(10)
C5 0.0202(19) 0.0142(16) 0.0105(15) 0.0019(13) 0.0045(13) 0.0009(13)
O5 0.0227(14) 0.0155(12) 0.0203(12) 0.0013(10) 0.0086(11) 0.0024(10)
C6 0.0180(18) 0.0158(16) 0.0191(17) 0.0019(13) 0.0086(14) 0.0027(13)
N7 0.0154(16) 0.0153(15) 0.0174(15) 0.0008(10) 0.0072(13) 0.0012(11)
C8 0.023(2) 0.0210(18) 0.0099(16) -0.0033(14) 0.0079(15) 0.0019(13)
O8 0.0177(15) 0.0285(15) 0.0200(14) -0.0018(10) 0.0075(12) 0.0041(10)
C9 0.029(2) 0.0208(19) 0.0226(19) -0.0039(15) 0.0097(16) -0.0001(15)
S10 0.0272(5) 0.0142(4) 0.0220(4) -0.0020(3) 0.0085(4) -0.0001(3)
C21 0.021(2) 0.033(2) 0.0170(18) 0.0064(16) 0.0080(16) -0.0022(15)
C22 0.019(2) 0.048(3) 0.0126(16) -0.0003(17) 0.0087(15) 0.0004(17)
C23 0.0203(19) 0.034(2) 0.0111(16) -0.0048(16) 0.0057(14) 0.0021(15)
C24 0.023(2) 0.0241(18) 0.0111(16) -0.0030(15) 0.0062(14) -0.0003(14)
P1 0.0167(4) 0.0124(4) 0.0114(4) -0.0006(3) 0.0071(3) 0.0001(3)
C31 0.0137(18) 0.0182(18) 0.0113(16) -0.0003(12) 0.0060(14) 0.0041(12)
C32 0.0223(19) 0.0146(16) 0.0203(17) -0.0008(14) 0.0076(15) -0.0016(13)
C33 0.023(2) 0.0155(16) 0.030(2) 0.0034(14) 0.0108(16) -0.0013(15)
C34 0.019(2) 0.0243(18) 0.0226(19) 0.0009(15) 0.0070(15) 0.0020(16)
C35 0.026(2) 0.0187(17) 0.0146(17) -0.0036(15) 0.0085(16) -0.0014(14)
C36 0.022(2) 0.0144(17) 0.0171(18) -0.0026(13) 0.0104(16) -0.0006(12)
C41 0.0222(19) 0.0138(16) 0.0105(15) -0.0030(13) 0.0057(14) -0.0009(12)
C42 0.028(2) 0.0179(17) 0.0261(19) 0.0027(15) 0.0172(16) 0.0021(15)
C43 0.038(2) 0.0213(19) 0.035(2) -0.0015(17) 0.0242(19) 0.0061(17)
C44 0.036(2) 0.0142(17) 0.0249(19) 0.0021(15) 0.0124(17) 0.0025(15)
C45 0.025(2) 0.0154(17) 0.0163(16) 0.0016(14) 0.0035(14) -0.0021(14)
C46 0.0208(19) 0.0180(17) 0.0132(15) -0.0024(14) 0.0068(14) -0.0015(13)
C51 0.020(2) 0.0128(15) 0.0158(17) -0.0022(13) 0.0099(15) -0.0021(12)
C52 0.021(2) 0.0165(18) 0.0161(18) -0.0024(13) 0.0110(16) -0.0016(13)
C53 0.025(2) 0.0187(17) 0.0151(17) -0.0055(14) 0.0122(16) -0.0008(13)
C54 0.028(2) 0.0173(19) 0.027(2) -0.0033(13) 0.0204(18) -0.0027(14)
C55 0.0164(19) 0.0201(17) 0.024(2) -0.0006(14) 0.0075(16) 0.0020(15)
C56 0.024(2) 0.0190(17) 0.0124(17) 0.0005(15) 0.0083(15) 0.0021(14)
C61 0.0159(17) 0.0130(16) 0.0101(15) -0.0011(13) 0.0039(13) -0.0021(12)
C62 0.024(2) 0.0176(17) 0.0152(16) -0.0016(14) 0.0074(15) 0.0033(14)
C63 0.0222(19) 0.0154(17) 0.0201(17) -0.0013(14) 0.0041(15) 0.0022(14)
C64 0.022(2) 0.0186(17) 0.0140(16) 0.0054(14) 0.0028(14) 0.0004(13)
C65 0.0236(19) 0.0209(17) 0.0140(16) 0.0044(15) 0.0080(14) -0.0008(14)
C66 0.0187(18) 0.0169(16) 0.0168(16) 0.0012(13) 0.0102(14) 0.0011(13)

loop_
_atom_type_symbol
_atom_type_description
_atom_type_scat_dispersion_real
_atom_type_scat_dispersion_imag
_atom_type_scat_source
C C 0.0181 0.0091 'International Tables Vol C Tables 4.2.6.8 and 6.1.1.4'
H H 0.0000 0.0000 'International Tables Vol C Tables 4.2.6.8 and 6.1.1.4'
N N 0.0311 0.0180 'International Tables Vol C Tables 4.2.6.8 and 6.1.1.4'
O O 0.0492 0.0322 'International Tables Vol C Tables 4.2.6.8 and 6.1.1.4'
P P 0.2955 0.4335 'International Tables Vol C Tables 4.2.6.8 and 6.1.1.4'
S S 0.3331 0.5567 'International Tables Vol C Tables 4.2.6.8 and 6.1.1.4'
Re Re -5.2083 5.8923 'International Tables Vol C Tables 4.2.6.8 and 6.1.1.4'

loop_
_geom_angle_atom_site_label_1
_geom_angle_atom_site_label_2
_geom_angle_atom_site_label_3
_geom_angle
_geom_angle_publ_flag
O1 Re1 N1 109.60(14) y
O1 Re1 N4 111.04(11) y
N1 Re1 N4 77.98(13) y
O1 Re1 N7 112.44(13) y
N1 Re1 N7 136.76(14) y
N4 Re1 N7 78.09(11) y
O1 Re1 S10 109.09(9) y
N1 Re1 S10 93.39(10) y
N4 Re1 S10 139.55(8) y
N7 Re1 S10 82.30(8) y
C2 N1 C1 116.7(3) ?
C2 N1 Re1 115.6(3) ?
C1 N1 Re1 127.6(3) ?
N1 C1 H1A 109.5 ?
N1 C1 H1B 109.5 ?
H1A C1 H1B 109.5 ?
N1 C1 H1C 109.5 ?
H1A C1 H1C 109.5 ?
H1B C1 H1C 109.5 ?
N1 C2 C21 126.5(3) ?
N1 C2 C3 114.9(4) ?
C21 C2 C3 118.6(3) ?
C24 C3 C2 121.2(3) ?
C24 C3 N4 127.8(3) ?
C2 C3 N4 111.0(3) ?
C5 N4 C3 123.5(3) ?
C5 N4 Re1 120.4(2) ?
C3 N4 Re1 116.0(2) ?
O5 C5 N4 126.9(3) ?
O5 C5 C6 121.4(3) ?
N4 C5 C6 111.6(3) ?
N7 C6 C5 109.0(3) ?
N7 C6 H6A 109.9 ?
C5 C6 H6A 109.9 ?
N7 C6 H6B 109.9 ?
C5 C6 H6B 109.9 ?
H6A C6 H6B 108.3 ?
C8 N7 C6 116.8(3) ?
C8 N7 Re1 126.2(2) ?
C6 N7 Re1 116.9(2) ?
O8 C8 N7 123.8(3) ?
O8 C8 C9 121.6(3) ?
N7 C8 C9 114.6(3) ?
C8 C9 S10 112.2(3) ?
C8 C9 H9A 109.2 ?
S10 C9 H9A 109.2 ?
C8 C9 H9B 109.2 ?
S10 C9 H9B 109.2 ?
H9A C9 H9B 107.9 ?
C9 S10 Re1 99.76(12) ?
C22 C21 C2 119.5(4) ?
C22 C21 H21 120.3 ?
C2 C21 H21 120.3 ?
C21 C22 C23 121.4(4) ?
C21 C22 H22 119.3 ?
C23 C22 H22 119.3 ?
C22 C23 C24 120.1(4) ?
C22 C23 H23 119.9 ?
C24 C23 H23 119.9 ?
C3 C24 C23 119.2(4) ?
C3 C24 H24 120.4 ?
C23 C24 H24 120.4 ?
C51 P1 C41 110.02(17) n
C51 P1 C31 112.81(17) n
C41 P1 C31 105.96(16) n
C51 P1 C61 106.59(16) n
C41 P1 C61 111.27(15) n
C31 P1 C61 110.26(16) n
C32 C31 C36 120.5(4) ?
C32 C31 P1 120.9(3) ?
C36 C31 P1 118.4(3) ?
C31 C32 C33 119.9(3) ?
C31 C32 H32 120.1 ?
C33 C32 H32 120.1 ?
C32 C33 C34 119.9(4) ?
C32 C33 H33 120 ?
C34 C33 H33 120 ?
C35 C34 C33 120.4(4) ?
C35 C34 H34 119.8 ?
C33 C34 H34 119.8 ?
C34 C35 C36 119.8(3) ?
C34 C35 H35 120.1 ?
C36 C35 H35 120.1 ?
C35 C36 C31 119.4(3) ?
C35 C36 H36 120.3 ?
C31 C36 H36 120.3 ?
C46 C41 C42 119.7(3) ?
C46 C41 P1 121.4(3) ?
C42 C41 P1 118.9(3) ?
C43 C42 C41 119.5(4) ?
C43 C42 H42 120.2 ?
C41 C42 H42 120.2 ?
C44 C43 C42 120.6(4) ?
C44 C43 H43 119.7 ?
C42 C43 H43 119.7 ?
C43 C44 C45 119.9(3) ?
C43 C44 H44 120 ?
C45 C44 H44 120 ?
C44 C45 C46 120.1(4) ?
C44 C45 H45 120 ?
C46 C45 H45 120 ?
C41 C46 C45 120.1(3) ?
C41 C46 H46 119.9 ?
C45 C46 H46 119.9 ?
C56 C51 C52 121.1(4) ?
C56 C51 P1 118.0(3) ?
C52 C51 P1 120.9(3) ?
C51 C52 C53 118.5(4) ?
C51 C52 H52 120.8 ?
C53 C52 H52 120.8 ?
C54 C53 C52 120.3(4) ?
C54 C53 H53 119.8 ?
C52 C53 H53 119.8 ?
C53 C54 C55 120.7(4) ?
C53 C54 H54 119.7 ?
C55 C54 H54 119.7 ?
C56 C55 C54 119.3(4) ?
C56 C55 H55 120.4 ?
C54 C55 H55 120.4 ?
C51 C56 C55 120.1(3) ?
C51 C56 H56 119.9 ?
C55 C56 H56 119.9 ?
C62 C61 C66 120.4(3) ?
C62 C61 P1 118.1(3) ?
C66 C61 P1 121.5(3) ?
C63 C62 C61 119.0(3) ?
C63 C62 H62 120.5 ?
C61 C62 H62 120.5 ?
C62 C63 C64 120.8(3) ?
C62 C63 H63 119.6 ?
C64 C63 H63 119.6 ?
C65 C64 C63 119.9(3) ?
C65 C64 H64 120 ?
C63 C64 H64 120 ?
C64 C65 C66 120.1(3) ?
C64 C65 H65 119.9 ?
C66 C65 H65 119.9 ?
C65 C66 C61 119.6(3) ?
C65 C66 H66 120.2 ?
C61 C66 H66 120.2 ?

loop_
_geom_bond_atom_site_label_1
_geom_bond_atom_site_label_2
_geom_bond_distance
_geom_bond_publ_flag
Re1 O1 1.703(3) y
Re1 N1 1.986(3) y
Re1 N7 1.992(3) y
Re1 N4 2.011(3) y
Re1 S10 2.2999(9) y
N1 C2 1.403(5) ?
N1 C1 1.452(5) ?
C1 H1a 0.98 ?
C1 H1b 0.98 ?
C1 H1c 0.98 ?
C2 C21 1.408(5) ?
C2 C3 1.416(5) ?
C3 C24 1.379(5) ?
C3 N4 1.417(4) ?
N4 C5 1.366(4) ?
C5 O5 1.222(4) ?
C5 C6 1.525(5) ?
C6 N7 1.469(4) ?
C6 H6a 0.99 ?
C6 H6b 0.99 ?
N7 C8 1.359(5) ?
C8 O8 1.233(5) ?
C8 C9 1.510(5) ?
C9 S10 1.832(4) ?
C9 H9a 0.99 ?
C9 H9b 0.99 ?
C21 C22 1.377(6) ?
C21 H21 0.95 ?
C22 C23 1.389(6) ?
C22 H22 0.95 ?
C23 C24 1.397(5) ?
C23 H23 0.95 ?
C24 H24 0.95 ?
P1 C51 1.795(4) n
P1 C41 1.795(3) n
P1 C31 1.798(4) n
P1 C61 1.799(3) n
C31 C32 1.384(5) ?
C31 C36 1.398(5) ?
C32 C33 1.384(5) ?
C32 H32 0.95 ?
C33 C34 1.392(5) ?
C33 H33 0.95 ?
C34 C35 1.389(6) ?
C34 H34 0.95 ?
C35 C36 1.393(6) ?
C35 H35 0.95 ?
C36 H36 0.95 ?
C41 C46 1.384(5) ?
C41 C42 1.404(5) ?
C42 C43 1.385(5) ?
C42 H42 0.95 ?
C43 C44 1.381(6) ?
C43 H43 0.95 ?
C44 C45 1.385(6) ?
C44 H44 0.95 ?
C45 C46 1.390(5) ?
C45 H45 0.95 ?
C46 H46 0.95 ?
C51 C56 1.390(6) ?
C51 C52 1.395(5) ?
C52 C53 1.414(5) ?
C52 H52 0.95 ?
C53 C54 1.382(6) ?
C53 H53 0.95 ?
C54 C55 1.401(6) ?
C54 H54 0.95 ?
C55 C56 1.394(5) ?
C55 H55 0.95 ?
C56 H56 0.95 ?
C61 C62 1.394(5) ?
C61 C66 1.396(5) ?
C62 C63 1.387(5) ?
C62 H62 0.95 ?
C63 C64 1.387(5) ?
C63 H63 0.95 ?
C64 C65 1.386(5) ?
C64 H64 0.95 ?
C65 C66 1.387(5) ?
C65 H65 0.95 ?
C66 H66 0.95 ?

loop_
_geom_torsion_atom_site_label_1
_geom_torsion_atom_site_label_2
_geom_torsion_atom_site_label_3
_geom_torsion_atom_site_label_4
_geom_torsion
O1 Re1 N1 C2 90.5(3)
N7 Re1 N1 C2 -75.5(3)
N4 Re1 N1 C2 -17.8(3)
S10 Re1 N1 C2 -157.8(3)
O1 Re1 N1 C1 -84.9(4)
N7 Re1 N1 C1 109.1(4)
N4 Re1 N1 C1 166.8(4)
S10 Re1 N1 C1 26.7(4)
C1 N1 C2 C21 10.5(6)
Re1 N1 C2 C21 -165.5(3)
C1 N1 C2 C3 -170.1(4)
Re1 N1 C2 C3 13.9(4)
N1 C2 C3 C24 -176.7(3)
C21 C2 C3 C24 2.8(6)
N1 C2 C3 N4 2.1(5)
C21 C2 C3 N4 -178.5(3)
C24 C3 N4 C5 -23.3(5)
C2 C3 N4 C5 158.1(3)
C24 C3 N4 Re1 161.5(3)
C2 C3 N4 Re1 -17.1(4)
O1 Re1 N4 C5 97.3(3)
N1 Re1 N4 C5 -156.1(3)
N7 Re1 N4 C5 -12.4(2)
S10 Re1 N4 C5 -75.1(3)
O1 Re1 N4 C3 -87.3(2)
N1 Re1 N4 C3 19.3(2)
N7 Re1 N4 C3 163.0(3)
S10 Re1 N4 C3 100.2(2)
C3 N4 C5 O5 7.8(5)
Re1 N4 C5 O5 -177.2(3)
C3 N4 C5 C6 -171.1(3)
Re1 N4 C5 C6 3.9(4)
O5 C5 C6 N7 -168.2(3)
N4 C5 C6 N7 10.7(4)
C5 C6 N7 C8 155.3(3)
C5 C6 N7 Re1 -21.3(4)
O1 Re1 N7 C8 94.3(3)
N1 Re1 N7 C8 -100.0(3)
N4 Re1 N7 C8 -157.7(3)
S10 Re1 N7 C8 -13.3(3)
O1 Re1 N7 C6 -89.5(3)
N1 Re1 N7 C6 76.2(3)
N4 Re1 N7 C6 18.5(3)
S10 Re1 N7 C6 162.9(3)
C6 N7 C8 O8 5.8(5)
Re1 N7 C8 O8 -177.9(3)
C6 N7 C8 C9 -175.1(3)
Re1 N7 C8 C9 1.1(5)
O8 C8 C9 S10 -164.8(3)
N7 C8 C9 S10 16.1(4)
C8 C9 S10 Re1 -22.2(3)
O1 Re1 S10 C9 -94.14(16)
N1 Re1 S10 C9 153.76(16)
N7 Re1 S10 C9 17.01(16)
N4 Re1 S10 C9 78.36(18)
N1 C2 C21 C22 177.3(4)
C3 C2 C21 C22 -2.1(6)
C2 C21 C22 C23 0.3(6)
C21 C22 C23 C24 0.9(6)
C2 C3 C24 C23 -1.6(5)
N4 C3 C24 C23 179.9(3)
C22 C23 C24 C3 -0.3(5)
C51 P1 C31 C32 123.0(3)
C41 P1 C31 C32 -116.5(3)
C61 P1 C31 C32 4.0(3)
C51 P1 C31 C36 -62.0(3)
C41 P1 C31 C36 58.4(3)
C61 P1 C31 C36 178.9(3)
C36 C31 C32 C33 -0.3(5)
P1 C31 C32 C33 174.6(3)
C31 C32 C33 C34 1.8(6)
C32 C33 C34 C35 -2.2(6)
C33 C34 C35 C36 1.0(6)
C34 C35 C36 C31 0.6(6)
C32 C31 C36 C35 -1.0(5)
P1 C31 C36 C35 -175.9(3)
C51 P1 C41 C46 -9.3(3)
C31 P1 C41 C46 -131.5(3)
C61 P1 C41 C46 108.6(3)
C51 P1 C41 C42 169.4(3)
C31 P1 C41 C42 47.2(3)
C61 P1 C41 C42 -72.7(3)
C46 C41 C42 C43 -1.1(6)
P1 C41 C42 C43 -179.8(3)
C41 C42 C43 C44 1.7(6)
C42 C43 C44 C45 -1.0(6)
C43 C44 C45 C46 -0.5(6)
C42 C41 C46 C45 -0.3(5)
P1 C41 C46 C45 178.3(3)
C44 C45 C46 C41 1.1(5)
C41 P1 C51 C56 67.5(3)
C31 P1 C51 C56 -174.5(3)
C61 P1 C51 C56 -53.3(3)
C41 P1 C51 C52 -113.9(3)
C31 P1 C51 C52 4.2(3)
C61 P1 C51 C52 125.3(3)
C56 C51 C52 C53 -1.0(5)
P1 C51 C52 C53 -179.6(2)
C51 C52 C53 C54 -0.4(5)
C52 C53 C54 C55 1.4(5)
C53 C54 C55 C56 -1.1(5)
C52 C51 C56 C55 1.4(5)
P1 C51 C56 C55 180.0(3)
C54 C55 C56 C51 -0.3(5)
C51 P1 C61 C62 -32.3(3)
C41 P1 C61 C62 -152.3(3)
C31 P1 C61 C62 90.4(3)
C51 P1 C61 C66 148.3(3)
C41 P1 C61 C66 28.3(3)
C31 P1 C61 C66 -88.9(3)
C66 C61 C62 C63 -2.2(5)
P1 C61 C62 C63 178.4(3)
C61 C62 C63 C64 0.7(6)
C62 C63 C64 C65 1.5(6)
C63 C64 C65 C66 -2.2(5)
C64 C65 C66 C61 0.7(5)
C62 C61 C66 C65 1.5(5)
P1 C61 C66 C65 -179.1(3)
